data_7135351
loop_
_publ_author_name
'Zhang, Ying'
'Sha, Renmanduhu'
'Gong, Jianye'
'Liu, Lingxiu'
'Feng, Lina'
'Zhang, Weijing'
'Jiang, Guoyu'
'Wang, Jianguo'

_publ_section_title
;
 The anion-&#x3c0;<sup>+</sup> interaction strategy enhances the PDT
 antibacterial performance of AIE-active photosensitizers.
;
_journal_issue 18
_journal_name_full 'Chemical communications (Cambridge, England)'
_journal_page_first 5326
_journal_page_last 5330
_journal_paper_doi 10.1039/d5cc07430d
_journal_volume 62
_journal_year 2026
_chemical_formula_moiety '0.921(Br), C49 H38 N4, 2[C4H8O2]'
_chemical_formula_sum 'C57 H54 Br0.92 N4 O4'
_chemical_formula_weight 932.520
_space_group_crystal_system monoclinic
_space_group_IT_number 13
_space_group_name_Hall '-P 2yc'
_space_group_name_H-M_alt 'P 1 2/c 1'
_atom_sites_solution_hydrogens geom
_audit_block_doi 10.5517/ccdc.csd.cc2l3wqb
_audit_creation_date 2026-02-04
_audit_creation_method
;
Olex2 1.5
(compiled 2025.07.13 svn.rb7424aed for OlexSys, GUI svn.r7314)
;
_audit_update_record
;
2026-02-04 deposited with the CCDC.	2026-02-13 downloaded from the CCDC.
;
_cell_angle_alpha 90
_cell_angle_beta 109.655(7)
_cell_angle_gamma 90
_cell_formula_units_Z 4
_cell_length_a 20.1429(11)
_cell_length_b 10.8615(5)
_cell_length_c 22.1765(14)
_cell_measurement_reflns_used 5255
_cell_measurement_temperature 149.99(10)
_cell_measurement_theta_max 71.7460
_cell_measurement_theta_min 4.0530
_cell_volume 4569.1(5)
_computing_cell_refinement 'CrysAlisPro 1.171.38.43f (Rigaku OD, 2015)'
_computing_data_collection 'CrysAlisPro 1.171.38.43f (Rigaku OD, 2015)'
_computing_data_reduction 'CrysAlisPro 1.171.38.43f (Rigaku OD, 2015)'
_computing_molecular_graphics 'Olex2 1.5-alpha (Dolomanov et al., 2009)'
_computing_publication_material 'Olex2 1.5-alpha (Dolomanov et al., 2009)'
_computing_structure_refinement 'SHELXL 2019/3 (Sheldrick, 2015)'
_computing_structure_solution 'SHELXT 2018/2 (Sheldrick, 2018)'
_diffrn_ambient_environment N~2~
_diffrn_ambient_temperature 149.99(10)
_diffrn_detector 'CCD plate'
_diffrn_detector_area_resol_mean 5.2684
_diffrn_detector_type AtlasS2
_diffrn_measured_fraction_theta_full 0.999
_diffrn_measured_fraction_theta_max 0.999
_diffrn_measurement_details
;
List of Runs (angles in degrees, time in seconds):

  # Type    Start    End  Width  t~exp~   \w     \q     \k     \f   Frames
#--------------------------------------------------------------------------
  1  \w     57.00 104.00   1.00    2.00    --   40.73  37.00 -90.00   47
  2  \w     78.00 166.00   1.00    4.00    --  106.95  61.00-120.00   88
  3  \w     99.00 142.00   1.00    4.00    --  106.95 125.00-180.00   43
  4  \w     37.00 144.00   1.00    4.00    --  106.95   0.00-120.00  107
  5  \w     46.00 109.00   1.00    4.00    --  106.95-125.00 -90.00   63
  6  \w     34.00 125.00   1.00    4.00    --  106.95 -45.00  90.00   91
  7  \w     32.00 115.00   1.00    4.00    --  106.95 -77.00  90.00   83
  8  \w      5.00  32.00   1.00    2.00    --   40.73 -99.00  30.00   27
  9  \w   -106.00 -14.00   1.00    2.00    --  -40.73 -57.00 120.00   92
 10  \w    -96.00  -2.00   1.00    2.00    --  -40.73 125.00 -90.00   94
;
_diffrn_measurement_device 'four-circle diffractometer'
_diffrn_measurement_device_type 'SuperNova, Dual, Cu at zero, AtlasS2'
_diffrn_measurement_method '\w scans'
_diffrn_orient_matrix_type 'CrysAlisPro convention (1999,Acta A55,543-557)'
_diffrn_orient_matrix_UB_11 0.0154850000
_diffrn_orient_matrix_UB_12 -0.1337916000
_diffrn_orient_matrix_UB_13 -0.0141877000
_diffrn_orient_matrix_UB_21 0.0779535000
_diffrn_orient_matrix_UB_22 0.0171415000
_diffrn_orient_matrix_UB_23 0.0412643000
_diffrn_orient_matrix_UB_31 -0.0165142000
_diffrn_orient_matrix_UB_32 -0.0436986000
_diffrn_orient_matrix_UB_33 0.0595422000
_diffrn_radiation_monochromator mirror
_diffrn_radiation_probe x-ray
_diffrn_radiation_type 'Cu K\a'
_diffrn_radiation_wavelength 1.54184
_diffrn_reflns_av_R_equivalents 0.0509
_diffrn_reflns_av_unetI/netI 0.0565
_diffrn_reflns_Laue_measured_fraction_full 0.999
_diffrn_reflns_Laue_measured_fraction_max 0.999
_diffrn_reflns_limit_h_max 23
_diffrn_reflns_limit_h_min -23
_diffrn_reflns_limit_k_max 10
_diffrn_reflns_limit_k_min -12
_diffrn_reflns_limit_l_max 26
_diffrn_reflns_limit_l_min -19
_diffrn_reflns_number 17762
_diffrn_reflns_point_group_measured_fraction_full 0.999
_diffrn_reflns_point_group_measured_fraction_max 0.999
_diffrn_reflns_theta_full 66.598
_diffrn_reflns_theta_max 66.598
_diffrn_reflns_theta_min 2.329
_diffrn_source 'micro-focus sealed X-ray tube'
_diffrn_source_type 'SuperNova (Cu) X-ray Source'
_exptl_absorpt_coefficient_mu 1.570
_exptl_absorpt_correction_T_max 1.00000
_exptl_absorpt_correction_T_min 0.18727
_exptl_absorpt_correction_type multi-scan
_exptl_absorpt_process_details
;
CrysAlisPro 1.171.38.43f (Rigaku Oxford Diffraction, 2015)
Empirical absorption correction using spherical harmonics,
 implemented in SCALE3 ABSPACK scaling algorithm.
;
_exptl_crystal_colour 'light colourless'
_exptl_crystal_density_diffrn 1.356
_exptl_crystal_description block
_exptl_crystal_F_000 1956
_exptl_crystal_size_max 0.15
_exptl_crystal_size_mid 0.12
_exptl_crystal_size_min 0.1
_refine_diff_density_max 0.973
_refine_diff_density_min -0.898
_refine_diff_density_rms 0.070
_refine_ls_extinction_method none
_refine_ls_goodness_of_fit_ref 1.058
_refine_ls_hydrogen_treatment constr
_refine_ls_matrix_type full
_refine_ls_number_parameters 507
_refine_ls_number_reflns 8062
_refine_ls_number_restraints 145
_refine_ls_restrained_S_all 1.061
_refine_ls_R_factor_all 0.1078
_refine_ls_R_factor_gt 0.0837
_refine_ls_shift/su_max 0.000
_refine_ls_shift/su_mean 0.000
_refine_ls_structure_factor_coef Fsqd
_refine_ls_weighting_details 'w=1/[\s^2^(Fo^2^)+(0.1371P)^2^+2.3621P] where P=(Fo^2^+2Fc^2^)/3'
_refine_ls_weighting_scheme calc
_refine_ls_wR_factor_gt 0.2380
_refine_ls_wR_factor_ref 0.2662
_reflns_Friedel_coverage 0.000
_reflns_number_gt 5457
_reflns_number_total 8062
_reflns_threshold_expression 'I > 2\s(I)'
_cod_data_source_file d5cc07430d2.cif
_cod_data_source_block nn0427
_cod_depositor_comments 'Adding full bibliography for 7135350--7135352.cif.'
_cod_database_code 7135351
_shelx_shelxl_version_number 2019/3
_shelx_space_group_comment
;
The symmetry employed for this shelxl refinement is uniquely defined
by the following loop, which should always be used as a source of
symmetry information in preference to the above space-group names.
They are only intended as comments.
;
_olex2_refinement_description
;
1. Fixed Uiso
 At 1.2 times of:
  All C(H) groups, All N(H) groups
 At 1.5 times of:
  All C(H,H,H) groups
2. Shared sites
{N2, C1A}
{N3, C1B}
{C25, N25}
{C22, N22}
3. Restrained distances
 C23-C22 \\sim N22-C23A \\sim C25-C24 \\sim C49B-C1B \\sim C49A-C1A \\sim N2-C49
 with sigma of 0.01
 C24-C23 \\sim C49B-C49A
 with sigma of 0.01
4. Restrained planarity
 C22, C23, C24, C25, C26, C27
 with sigma of 0.01
 C22, C23, C24, C25, C26, C27, N2, C49
 with sigma of 0.02
 C49B, C49A, C1A, C1B, N25, N22, C23A
 with sigma of 0.01
5. Uiso/Uaniso restraints and constraints
Uanis(C23) = Uanis(C23A)
Uanis(C49A) = Uanis(C49)
Uanis(C22) = Uanis(N22)
Uanis(N2) = Uanis(C1A)
Uanis(N3) = Uanis(C1B)
Uanis(C25) = Uanis(N25)
Uanis(Br2) = Uanis(Br1)
6. Rigid body (RIGU) restrains
 N2, N3, C22, C23, C24, C25, C26, C27, C49, C49B, C49A, C1A, C1B, N25, N22, C23A
 with sigma for 1-2 distances of 0.004 and sigma for 1-3 distances of 0.004
7. Others
 Sof(C49B)=Sof(H49d)=Sof(C49A)=Sof(H49e)=Sof(C1A)=Sof(C1B)=Sof(N25)=Sof(H25)=
 Sof(N22)=Sof(C23A)=Sof(H23a)=Sof(H23b)=Sof(H23c)=1-FVAR(1)
 Sof(N2)=Sof(N3)=Sof(H3)=Sof(C22)=Sof(C23)=Sof(H23)=Sof(C24)=Sof(H24)=Sof(C25)=
 Sof(C49)=Sof(H49a)=Sof(H49b)=Sof(H49c)=FVAR(1)
 Sof(Br2)=0.5*(1-FVAR(3))
 Sof(Br1)=FVAR(2)
8.a Aromatic/amide H refined with riding coordinates:
 N3(H3), C1(H1), C2(H2), C3(H3a), C5(H5), C6(H6), C8(H8), C9(H9), C10(H10),
 C11(H11), C12(H12), C14(H14), C15(H15), C17(H17), C18(H18), C19(H19), C21(H21),
  C23(H23), C24(H24), C28(H28), C30(H29), C32(H32), C33(H33), C35(H35),
 C36(H36), C38(H38), C39(H39), C40(H40), C41(H41), C42(H42), C44(H44), C45(H45),
  C46(H46), C47(H47), C48(H48), C49B(H49d), C49A(H49e), N25(H25)
8.b Idealised Me refined as rotating group:
 C49(H49a,H49b,H49c), C23A(H23a,H23b,H23c)
;
_smtbx_masks_void_probe_radius 1.2
_smtbx_masks_void_truncation_radius 1.2
_olex2_submission_special_instructions 'No special instructions were received'
_oxdiff_exptl_absorpt_empirical_details
;
Empirical correction (ABSPACK) includes:
- Absorption correction using spherical harmonics
- Frame scaling
;
_oxdiff_exptl_absorpt_empirical_full_max 4.344
_oxdiff_exptl_absorpt_empirical_full_min 0.449

loop_
_space_group_symop_operation_xyz
'x, y, z'
'-x, y, -z+1/2'
'-x, -y, -z'
'x, -y, z-1/2'

loop_
_atom_site_label
_atom_site_type_symbol
_atom_site_fract_x
_atom_site_fract_y
_atom_site_fract_z
_atom_site_U_iso_or_equiv
_atom_site_adp_type
_atom_site_occupancy
_atom_site_site_symmetry_order
_atom_site_calc_flag
_atom_site_refinement_flags_posn
_atom_site_refinement_flags_adp
_atom_site_refinement_flags_occupancy
_atom_site_disorder_assembly
_atom_site_disorder_group
Br1 Br 0.58862(4) -0.08966(7) 0.37352(5) 0.0918(3) Uani 0.8418(16) 1 d . . P A 3
N1 N 0.77185(18) 0.3650(3) 0.19887(18) 0.0539(8) Uani 1 1 d . . . . .
N2 N 0.49907(18) 0.5067(4) 0.37634(18) 0.0596(9) Uani 0.609(10) 1 d D . P B 1
N3 N 0.40585(18) 0.5186(4) 0.44902(18) 0.0580(9) Uani 0.609(10) 1 d . . P B 1
H3 H 0.420497 0.587258 0.436595 0.070 Uiso 0.609(10) 1 calc R U P B 1
N4 N 0.10160(18) 0.4273(3) 0.59489(18) 0.0518(8) Uani 1 1 d . . . . .
C1 C 0.8274(3) 0.0291(5) 0.1347(3) 0.0786(15) Uani 1 1 d . . . . .
H1 H 0.840097 -0.046215 0.119710 0.094 Uiso 1 1 calc R U . . .
C2 C 0.79733(19) 0.2423(4) 0.1178(2) 0.0498(9) Uani 1 1 d . . . . .
H2 H 0.789461 0.312790 0.090947 0.060 Uiso 1 1 calc R U . . .
C3 C 0.8160(2) 0.1325(4) 0.0974(3) 0.0650(12) Uani 1 1 d . . . . .
H3A H 0.821174 0.128213 0.056447 0.078 Uiso 1 1 calc R U . . .
C4 C 0.78988(19) 0.2504(4) 0.1782(2) 0.0498(9) Uani 1 1 d . . . . .
C5 C 0.8200(3) 0.0359(5) 0.1954(3) 0.0822(16) Uani 1 1 d . . . . .
H5 H 0.827663 -0.035081 0.221858 0.099 Uiso 1 1 calc R U . . .
C6 C 0.8018(2) 0.1456(5) 0.2161(3) 0.0665(12) Uani 1 1 d . . . . .
H6 H 0.797147 0.149844 0.257336 0.080 Uiso 1 1 calc R U . . .
C7 C 0.8052(2) 0.4715(4) 0.1859(2) 0.0502(9) Uani 1 1 d . . . . .
C8 C 0.7682(3) 0.5782(4) 0.1618(2) 0.0623(11) Uani 1 1 d . . . . .
H8 H 0.719264 0.582564 0.155795 0.075 Uiso 1 1 calc R U . . .
C9 C 0.8013(3) 0.6779(4) 0.1464(2) 0.0683(12) Uani 1 1 d . . . . .
H9 H 0.774998 0.750526 0.130289 0.082 Uiso 1 1 calc R U . . .
C10 C 0.8715(3) 0.6741(5) 0.1538(3) 0.0715(14) Uani 1 1 d . . . . .
H10 H 0.893658 0.742417 0.141726 0.086 Uiso 1 1 calc R U . . .
C11 C 0.9099(3) 0.5687(4) 0.1793(2) 0.0645(12) Uani 1 1 d . . . . .
H11 H 0.958825 0.565513 0.185280 0.077 Uiso 1 1 calc R U . . .
C12 C 0.8776(2) 0.4693(4) 0.1959(2) 0.0556(10) Uani 1 1 d . . . . .
H12 H 0.904617 0.398546 0.214243 0.067 Uiso 1 1 calc R U . . .
C13 C 0.7215(2) 0.3725(4) 0.2304(2) 0.0531(10) Uani 1 1 d . . . . .
C14 C 0.6705(2) 0.2824(4) 0.2219(2) 0.0572(10) Uani 1 1 d . . . . .
H14 H 0.667873 0.216445 0.193047 0.069 Uiso 1 1 calc R U . . .
C15 C 0.6232(2) 0.2875(5) 0.2552(2) 0.0609(11) Uani 1 1 d . . . . .
H15 H 0.590080 0.222783 0.250348 0.073 Uiso 1 1 calc R U . . .
C16 C 0.6235(2) 0.3854(5) 0.2953(2) 0.0569(11) Uani 1 1 d . . . . .
C17 C 0.6729(2) 0.4783(5) 0.3018(2) 0.0631(12) Uani 1 1 d . . . . .
H17 H 0.673316 0.547463 0.328182 0.076 Uiso 1 1 calc R U . . .
C18 C 0.7217(2) 0.4710(4) 0.2703(2) 0.0584(11) Uani 1 1 d . . . . .
H18 H 0.755734 0.534473 0.276097 0.070 Uiso 1 1 calc R U . . .
C19 C 0.5447(2) 0.4995(5) 0.3420(2) 0.0641(12) Uani 1 1 d . . . . .
H19 H 0.556453 0.572732 0.324370 0.077 Uiso 1 1 calc R U . B 1
C20 C 0.5737(2) 0.3897(5) 0.3323(2) 0.0582(11) Uani 1 1 d . . . . .
C21 C 0.5551(2) 0.2871(5) 0.3583(2) 0.0642(12) Uani 1 1 d . . . . .
H21 H 0.574417 0.209969 0.352565 0.077 Uiso 1 1 calc R U . B 1
C22 C 0.50952(17) 0.2911(4) 0.39256(17) 0.0584(10) Uani 0.609(10) 1 d D . P B 1
C23 C 0.4880(4) 0.1822(8) 0.4211(3) 0.076(2) Uani 0.609(10) 1 d D . P B 1
H23 H 0.508199 0.105833 0.415693 0.091 Uiso 0.609(10) 1 calc R U P B 1
C24 C 0.4430(3) 0.1791(6) 0.4539(3) 0.065(2) Uani 0.609(10) 1 d D . P B 1
H24 H 0.431908 0.105492 0.471663 0.079 Uiso 0.609(10) 1 calc R U P B 1
C25 C 0.41203(19) 0.3001(4) 0.46022(19) 0.0599(10) Uani 0.609(10) 1 d D . P B 1
C26 C 0.47991(19) 0.4023(4) 0.40140(18) 0.0526(9) Uani 1 1 d . . . . .
C27 C 0.43066(19) 0.4062(4) 0.43699(18) 0.0520(9) Uani 1 1 d . . . . .
C28 C 0.3611(2) 0.3051(5) 0.4895(2) 0.0641(12) Uani 1 1 d . . . . .
H28 H 0.345654 0.230689 0.503015 0.077 Uiso 1 1 calc R U . B 1
C29 C 0.3321(2) 0.4158(4) 0.4997(2) 0.0548(10) Uani 1 1 d . . . . .
C30 C 0.3585(2) 0.5215(5) 0.4803(2) 0.0573(10) Uani 1 1 d . . . . .
H30 H 0.342619 0.599296 0.489454 0.069 Uiso 1 1 calc R U . B 1
C31 C 0.2738(2) 0.4206(4) 0.5269(2) 0.0524(10) Uani 1 1 d . . . . .
C32 C 0.2304(2) 0.5228(4) 0.5171(2) 0.0574(10) Uani 1 1 d . . . . .
H32 H 0.239368 0.591476 0.494405 0.069 Uiso 1 1 calc R U . . .
C33 C 0.1738(2) 0.5268(4) 0.5400(2) 0.0546(10) Uani 1 1 d . . . . .
H33 H 0.145130 0.598365 0.533452 0.066 Uiso 1 1 calc R U . . .
C34 C 0.1594(2) 0.4270(4) 0.5722(2) 0.0498(9) Uani 1 1 d . . . . .
C35 C 0.2033(2) 0.3243(4) 0.5823(2) 0.0534(10) Uani 1 1 d . . . . .
H35 H 0.194591 0.255459 0.604986 0.064 Uiso 1 1 calc R U . . .
C36 C 0.2596(2) 0.3215(4) 0.5594(2) 0.0577(11) Uani 1 1 d . . . . .
H36 H 0.288683 0.250452 0.566345 0.069 Uiso 1 1 calc R U . . .
C37 C 0.0656(2) 0.5355(4) 0.60078(19) 0.0469(9) Uani 1 1 d . . . . .
C38 C -0.0071(2) 0.5360(4) 0.5791(2) 0.0505(9) Uani 1 1 d . . . . .
H38 H -0.032246 0.465184 0.558408 0.061 Uiso 1 1 calc R U . . .
C39 C -0.0437(2) 0.6393(4) 0.5873(2) 0.0553(10) Uani 1 1 d . . . . .
H39 H -0.093816 0.638239 0.572142 0.066 Uiso 1 1 calc R U . . .
C40 C -0.0086(2) 0.7432(4) 0.6169(2) 0.0574(11) Uani 1 1 d . . . . .
H40 H -0.033880 0.812867 0.623474 0.069 Uiso 1 1 calc R U . . .
C41 C 0.0646(2) 0.7439(5) 0.6371(3) 0.0685(13) Uani 1 1 d . . . . .
H41 H 0.089578 0.816025 0.656123 0.082 Uiso 1 1 calc R U . . .
C42 C 0.1012(2) 0.6414(4) 0.6297(2) 0.0592(11) Uani 1 1 d . . . . .
H42 H 0.151230 0.642853 0.644407 0.071 Uiso 1 1 calc R U . . .
C43 C 0.0759(2) 0.3142(4) 0.6113(2) 0.0512(10) Uani 1 1 d . . . . .
C44 C 0.0819(2) 0.2916(4) 0.6742(2) 0.0544(10) Uani 1 1 d . . . . .
H44 H 0.104597 0.350362 0.706261 0.065 Uiso 1 1 calc R U . . .
C45 C 0.0552(2) 0.1844(4) 0.6912(2) 0.0620(11) Uani 1 1 d . . . . .
H45 H 0.058927 0.170850 0.734532 0.074 Uiso 1 1 calc R U . . .
C46 C 0.0237(3) 0.0985(4) 0.6458(3) 0.0760(15) Uani 1 1 d . . . . .
H46 H 0.005707 0.024637 0.657376 0.091 Uiso 1 1 calc R U . . .
C47 C 0.0180(4) 0.1198(5) 0.5824(3) 0.0908(19) Uani 1 1 d . . . . .
H47 H -0.003772 0.059997 0.550661 0.109 Uiso 1 1 calc R U . . .
C48 C 0.0436(3) 0.2259(5) 0.5655(3) 0.0775(15) Uani 1 1 d . . . . .
H48 H 0.039191 0.239456 0.521965 0.093 Uiso 1 1 calc R U . . .
C49 C 0.4697(5) 0.6304(8) 0.3783(6) 0.085(2) Uani 0.609(10) 1 d D . P B 1
H49A H 0.501450 0.692721 0.371242 0.128 Uiso 0.609(10) 1 calc R U P B 1
H49B H 0.464558 0.643665 0.420257 0.128 Uiso 0.609(10) 1 calc R U P B 1
H49C H 0.423396 0.637064 0.344773 0.128 Uiso 0.609(10) 1 calc R U P B 1
C49B C 0.4254(4) 0.6319(8) 0.4208(3) 0.058(3) Uani 0.391(10) 1 d D . P B 2
H49D H 0.406559 0.709476 0.426463 0.070 Uiso 0.391(10) 1 calc R U P B 2
C49A C 0.4691(5) 0.6237(11) 0.3879(5) 0.085(2) Uani 0.391(10) 1 d D . P B 2
H49E H 0.481697 0.697026 0.371028 0.102 Uiso 0.391(10) 1 calc R U P B 2
C1A C 0.49907(18) 0.5067(4) 0.37634(18) 0.0596(9) Uani 0.391(10) 1 d D . P B 2
C1B C 0.40585(18) 0.5186(4) 0.44902(18) 0.0580(9) Uani 0.391(10) 1 d D . P B 2
N25 N 0.41203(19) 0.3001(4) 0.46022(19) 0.0599(10) Uani 0.391(10) 1 d . . P B 2
H25 H 0.431987 0.229664 0.456673 0.072 Uiso 0.391(10) 1 calc R U P B 2
N22 N 0.50952(17) 0.2911(4) 0.39256(17) 0.0584(10) Uani 0.391(10) 1 d D . P B 2
C23A C 0.4973(8) 0.1658(10) 0.4120(6) 0.076(2) Uani 0.391(10) 1 d D . P B 2
H23A H 0.448582 0.141256 0.388732 0.114 Uiso 0.391(10) 1 calc R U P B 2
H23B H 0.505456 0.164576 0.458170 0.114 Uiso 0.391(10) 1 calc R U P B 2
H23C H 0.529743 0.108349 0.402206 0.114 Uiso 0.391(10) 1 calc R U P B 2
Br2 Br 0.500000 0.0749(5) 0.250000 0.0918(3) Uani 0.1582(16) 2 d S T P . .

loop_
_atom_site_aniso_label
_atom_site_aniso_U_11
_atom_site_aniso_U_22
_atom_site_aniso_U_33
_atom_site_aniso_U_23
_atom_site_aniso_U_13
_atom_site_aniso_U_12
Br1 0.0799(5) 0.0639(5) 0.1396(7) 0.0175(4) 0.0473(5) 0.0146(3)
N1 0.0464(18) 0.052(2) 0.075(2) -0.0087(17) 0.0364(17) -0.0096(15)
N2 0.0406(18) 0.073(2) 0.071(2) 0.0025(19) 0.0258(18) 0.0067(17)
N3 0.0390(17) 0.069(2) 0.068(2) -0.0092(19) 0.0214(17) -0.0022(17)
N4 0.0451(17) 0.0447(18) 0.078(2) -0.0045(16) 0.0372(17) 0.0025(14)
C1 0.071(3) 0.046(3) 0.128(5) -0.007(3) 0.046(3) -0.003(2)
C2 0.0381(18) 0.046(2) 0.068(2) -0.0001(19) 0.0219(18) -0.0042(16)
C3 0.055(2) 0.057(3) 0.095(3) -0.014(2) 0.039(3) -0.006(2)
C4 0.0347(18) 0.044(2) 0.075(3) 0.0015(19) 0.0244(18) -0.0075(15)
C5 0.063(3) 0.053(3) 0.128(5) 0.022(3) 0.029(3) 0.000(2)
C6 0.051(2) 0.069(3) 0.081(3) 0.010(2) 0.025(2) -0.006(2)
C7 0.046(2) 0.048(2) 0.061(2) -0.0092(18) 0.0244(19) -0.0065(17)
C8 0.055(2) 0.054(3) 0.078(3) -0.009(2) 0.023(2) -0.009(2)
C9 0.073(3) 0.052(3) 0.078(3) -0.003(2) 0.022(3) -0.008(2)
C10 0.085(3) 0.056(3) 0.086(3) -0.014(2) 0.044(3) -0.029(3)
C11 0.060(3) 0.063(3) 0.084(3) -0.024(2) 0.042(2) -0.020(2)
C12 0.047(2) 0.051(2) 0.077(3) -0.012(2) 0.031(2) -0.0070(18)
C13 0.0379(19) 0.066(3) 0.062(2) -0.009(2) 0.0252(18) -0.0056(18)
C14 0.044(2) 0.069(3) 0.063(3) -0.014(2) 0.0234(19) -0.014(2)
C15 0.042(2) 0.078(3) 0.070(3) -0.013(2) 0.027(2) -0.015(2)
C16 0.0364(19) 0.078(3) 0.060(2) -0.011(2) 0.0201(18) -0.0076(19)
C17 0.047(2) 0.079(3) 0.070(3) -0.020(2) 0.028(2) -0.004(2)
C18 0.043(2) 0.066(3) 0.071(3) -0.015(2) 0.027(2) -0.011(2)
C19 0.044(2) 0.089(3) 0.062(3) 0.001(2) 0.022(2) 0.001(2)
C20 0.0341(19) 0.087(3) 0.055(2) -0.014(2) 0.0169(18) -0.001(2)
C21 0.047(2) 0.085(3) 0.070(3) -0.015(2) 0.031(2) -0.004(2)
C22 0.0388(18) 0.069(2) 0.070(3) -0.0124(19) 0.0224(18) 0.0022(17)
C23 0.074(4) 0.063(3) 0.113(5) -0.010(3) 0.061(4) 0.015(3)
C24 0.067(5) 0.062(4) 0.081(5) -0.003(4) 0.043(4) 0.011(4)
C25 0.048(2) 0.066(2) 0.077(3) -0.008(2) 0.036(2) 0.0025(18)
C26 0.0366(18) 0.069(2) 0.054(2) -0.0078(18) 0.0184(17) -0.0024(17)
C27 0.0325(17) 0.069(2) 0.055(2) -0.0064(18) 0.0156(16) 0.0037(17)
C28 0.048(2) 0.075(3) 0.079(3) -0.010(2) 0.034(2) 0.001(2)
C29 0.040(2) 0.072(3) 0.057(2) -0.015(2) 0.0215(18) -0.0001(19)
C30 0.0403(19) 0.071(3) 0.064(3) -0.012(2) 0.0216(19) -0.0027(19)
C31 0.0372(19) 0.063(3) 0.060(2) -0.012(2) 0.0210(18) -0.0002(18)
C32 0.040(2) 0.063(3) 0.077(3) -0.007(2) 0.029(2) -0.0037(19)
C33 0.040(2) 0.055(2) 0.076(3) -0.003(2) 0.029(2) 0.0022(18)
C34 0.0372(18) 0.054(2) 0.065(2) -0.0125(19) 0.0260(18) -0.0029(17)
C35 0.049(2) 0.053(2) 0.066(3) -0.0098(19) 0.030(2) 0.0028(18)
C36 0.045(2) 0.060(3) 0.076(3) -0.014(2) 0.030(2) 0.0061(19)
C37 0.0436(19) 0.045(2) 0.058(2) -0.0030(17) 0.0248(18) 0.0005(16)
C38 0.044(2) 0.048(2) 0.067(2) -0.0009(19) 0.0275(19) -0.0030(17)
C39 0.043(2) 0.052(2) 0.080(3) 0.002(2) 0.032(2) 0.0043(18)
C40 0.051(2) 0.048(2) 0.079(3) 0.000(2) 0.031(2) 0.0102(18)
C41 0.053(2) 0.057(3) 0.091(3) -0.015(2) 0.019(2) 0.001(2)
C42 0.044(2) 0.053(2) 0.080(3) -0.013(2) 0.021(2) 0.0026(19)
C43 0.045(2) 0.043(2) 0.072(3) -0.0102(19) 0.0274(19) 0.0023(17)
C44 0.048(2) 0.047(2) 0.073(3) -0.005(2) 0.027(2) 0.0044(18)
C45 0.063(3) 0.052(2) 0.081(3) 0.006(2) 0.037(2) 0.011(2)
C46 0.094(4) 0.040(2) 0.112(4) -0.007(3) 0.059(4) -0.004(2)
C47 0.123(5) 0.060(3) 0.105(4) -0.030(3) 0.059(4) -0.033(3)
C48 0.094(4) 0.074(3) 0.076(3) -0.019(3) 0.045(3) -0.020(3)
C49 0.073(3) 0.072(3) 0.137(6) 0.011(4) 0.070(4) 0.003(3)
C49B 0.042(5) 0.058(6) 0.083(8) 0.000(5) 0.032(5) 0.005(5)
C49A 0.073(3) 0.072(3) 0.137(6) 0.011(4) 0.070(4) 0.003(3)
C1A 0.0406(18) 0.073(2) 0.071(2) 0.0025(19) 0.0258(18) 0.0067(17)
C1B 0.0390(17) 0.069(2) 0.068(2) -0.0092(19) 0.0214(17) -0.0022(17)
N25 0.048(2) 0.066(2) 0.077(3) -0.008(2) 0.036(2) 0.0025(18)
N22 0.0388(18) 0.069(2) 0.070(3) -0.0124(19) 0.0224(18) 0.0022(17)
C23A 0.074(4) 0.063(3) 0.113(5) -0.010(3) 0.061(4) 0.015(3)
Br2 0.0799(5) 0.0639(5) 0.1396(7) 0.0175(4) 0.0473(5) 0.0146(3)

loop_
_atom_type_symbol
_atom_type_description
_atom_type_scat_dispersion_real
_atom_type_scat_dispersion_imag
_atom_type_scat_source
C C 0.0181 0.0091 'International Tables Vol C Tables 4.2.6.8 and 6.1.1.4'
H H 0.0000 0.0000 'International Tables Vol C Tables 4.2.6.8 and 6.1.1.4'
Br Br -0.6763 1.2805 'International Tables Vol C Tables 4.2.6.8 and 6.1.1.4'
N N 0.0311 0.0180 'International Tables Vol C Tables 4.2.6.8 and 6.1.1.4'

loop_
_geom_angle_atom_site_label_1
_geom_angle_atom_site_label_2
_geom_angle_atom_site_label_3
_geom_angle
_geom_angle_site_symmetry_1
_geom_angle_site_symmetry_3
_geom_angle_publ_flag
C4 N1 C7 117.6(3) . . ?
C13 N1 C4 121.1(3) . . ?
C13 N1 C7 121.4(3) . . ?
C19 N2 C49 114.6(7) . . ?
C26 N2 C19 120.4(4) . . ?
C26 N2 C49 124.7(6) . . ?
C27 N3 H3 120.6 . . ?
C30 N3 H3 120.6 . . ?
C30 N3 C27 118.9(4) . . ?
C34 N4 C43 120.1(3) . . ?
C37 N4 C34 123.1(3) . . ?
C37 N4 C43 116.8(3) . . ?
C3 C1 H1 120.5 . . ?
C3 C1 C5 119.1(5) . . ?
C5 C1 H1 120.5 . . ?
C3 C2 H2 120.0 . . ?
C3 C2 C4 120.0(4) . . ?
C4 C2 H2 120.0 . . ?
C1 C3 C2 121.6(5) . . ?
C1 C3 H3A 119.2 . . ?
C2 C3 H3A 119.2 . . ?
C2 C4 N1 119.1(4) . . ?
C6 C4 N1 122.4(4) . . ?
C6 C4 C2 118.4(4) . . ?
C1 C5 H5 120.2 . . ?
C6 C5 C1 119.6(5) . . ?
C6 C5 H5 120.2 . . ?
C4 C6 H6 119.3 . . ?
C5 C6 C4 121.4(5) . . ?
C5 C6 H6 119.3 . . ?
C8 C7 N1 122.2(4) . . ?
C8 C7 C12 118.2(4) . . ?
C12 C7 N1 119.6(4) . . ?
C7 C8 H8 119.6 . . ?
C9 C8 C7 120.9(4) . . ?
C9 C8 H8 119.6 . . ?
C8 C9 H9 119.5 . . ?
C8 C9 C10 121.0(5) . . ?
C10 C9 H9 119.5 . . ?
C9 C10 H10 120.5 . . ?
C9 C10 C11 119.0(4) . . ?
C11 C10 H10 120.5 . . ?
C10 C11 H11 119.7 . . ?
C12 C11 C10 120.5(4) . . ?
C12 C11 H11 119.7 . . ?
C7 C12 H12 119.8 . . ?
C11 C12 C7 120.4(4) . . ?
C11 C12 H12 119.8 . . ?
C14 C13 N1 120.9(4) . . ?
C14 C13 C18 118.3(3) . . ?
C18 C13 N1 120.8(4) . . ?
C13 C14 H14 119.7 . . ?
C13 C14 C15 120.6(4) . . ?
C15 C14 H14 119.7 . . ?
C14 C15 H15 119.4 . . ?
C16 C15 C14 121.1(4) . . ?
C16 C15 H15 119.4 . . ?
C15 C16 C17 118.2(4) . . ?
C15 C16 C20 121.2(4) . . ?
C17 C16 C20 120.6(4) . . ?
C16 C17 H17 119.7 . . ?
C18 C17 C16 120.7(4) . . ?
C18 C17 H17 119.7 . . ?
C13 C18 H18 119.5 . . ?
C17 C18 C13 121.0(4) . . ?
C17 C18 H18 119.5 . . ?
N2 C19 H19 119.0 . . ?
C20 C19 N2 122.1(5) . . ?
C20 C19 H19 119.0 . . ?
C20 C19 C1A 122.1(5) . . ?
C19 C20 C16 120.7(4) . . ?
C21 C20 C16 122.4(4) . . ?
C21 C20 C19 116.9(4) . . ?
C20 C21 H21 118.8 . . ?
C20 C21 C22 122.5(4) . . ?
C20 C21 N22 122.5(4) . . ?
C22 C21 H21 118.8 . . ?
C21 C22 C23 124.1(6) . . ?
C21 C22 C26 120.2(4) . . ?
C26 C22 C23 115.7(5) . . ?
C22 C23 H23 116.4 . . ?
C24 C23 C22 127.2(8) . . ?
C24 C23 H23 116.4 . . ?
C23 C24 H24 122.8 . . ?
C23 C24 C25 114.3(6) . . ?
C25 C24 H24 122.8 . . ?
C27 C25 C24 122.4(4) . . ?
C27 C25 C28 118.9(4) . . ?
C28 C25 C24 118.7(5) . . ?
N2 C26 C22 117.9(3) . . ?
N2 C26 C27 121.9(4) . . ?
C22 C26 C27 120.2(4) . . ?
C1A C26 C27 121.9(4) . . ?
C1A C26 N22 117.9(3) . . ?
N22 C26 C27 120.2(4) . . ?
N3 C27 C26 119.1(4) . . ?
C25 C27 N3 120.7(3) . . ?
C25 C27 C26 120.2(4) . . ?
C1B C27 C26 119.1(4) . . ?
N25 C27 C26 120.2(4) . . ?
N25 C27 C1B 120.7(3) . . ?
C25 C28 H28 119.1 . . ?
C29 C28 C25 121.8(5) . . ?
C29 C28 H28 119.1 . . ?
C29 C28 N25 121.8(5) . . ?
C28 C29 C30 116.1(4) . . ?
C28 C29 C31 121.8(4) . . ?
C30 C29 C31 122.1(4) . . ?
N3 C30 C29 123.1(4) . . ?
N3 C30 H30 118.4 . . ?
C29 C30 H30 118.4 . . ?
C1B C30 C29 123.1(4) . . ?
C32 C31 C29 120.4(4) . . ?
C36 C31 C29 121.0(4) . . ?
C36 C31 C32 118.5(4) . . ?
C31 C32 H32 119.4 . . ?
C31 C32 C33 121.1(4) . . ?
C33 C32 H32 119.4 . . ?
C32 C33 H33 119.9 . . ?
C34 C33 C32 120.2(4) . . ?
C34 C33 H33 119.9 . . ?
C33 C34 N4 121.5(4) . . ?
C33 C34 C35 118.6(3) . . ?
C35 C34 N4 119.8(4) . . ?
C34 C35 H35 119.7 . . ?
C36 C35 C34 120.7(4) . . ?
C36 C35 H35 119.7 . . ?
C31 C36 C35 120.9(4) . . ?
C31 C36 H36 119.6 . . ?
C35 C36 H36 119.6 . . ?
C38 C37 N4 119.4(4) . . ?
C38 C37 C42 118.6(4) . . ?
C42 C37 N4 122.0(4) . . ?
C37 C38 H38 119.8 . . ?
C37 C38 C39 120.5(4) . . ?
C39 C38 H38 119.8 . . ?
C38 C39 H39 119.5 . . ?
C40 C39 C38 121.0(4) . . ?
C40 C39 H39 119.5 . . ?
C39 C40 H40 120.7 . . ?
C39 C40 C41 118.5(4) . . ?
C41 C40 H40 120.7 . . ?
C40 C41 H41 119.7 . . ?
C42 C41 C40 120.7(4) . . ?
C42 C41 H41 119.7 . . ?
C37 C42 H42 119.7 . . ?
C41 C42 C37 120.7(4) . . ?
C41 C42 H42 119.7 . . ?
C44 C43 N4 119.7(4) . . ?
C44 C43 C48 118.5(4) . . ?
C48 C43 N4 121.8(4) . . ?
C43 C44 H44 119.6 . . ?
C43 C44 C45 120.9(4) . . ?
C45 C44 H44 119.6 . . ?
C44 C45 H45 120.0 . . ?
C46 C45 C44 120.1(5) . . ?
C46 C45 H45 120.0 . . ?
C45 C46 H46 120.3 . . ?
C45 C46 C47 119.5(5) . . ?
C47 C46 H46 120.3 . . ?
C46 C47 H47 119.7 . . ?
C48 C47 C46 120.6(5) . . ?
C48 C47 H47 119.7 . . ?
C43 C48 H48 119.7 . . ?
C47 C48 C43 120.5(5) . . ?
C47 C48 H48 119.7 . . ?
N2 C49 H49A 109.5 . . ?
N2 C49 H49B 109.5 . . ?
N2 C49 H49C 109.5 . . ?
H49A C49 H49B 109.5 . . ?
H49A C49 H49C 109.5 . . ?
H49B C49 H49C 109.5 . . ?
C49A C49B H49D 120.2 . . ?
C49A C49B C1B 119.7(10) . . ?
C1B C49B H49D 120.2 . . ?
C49B C49A H49E 118.5 . . ?
C49B C49A C1A 123.0(13) . . ?
C1A C49A H49E 118.5 . . ?
C19 C1A C49A 122.4(8) . . ?
C26 C1A C19 120.4(4) . . ?
C26 C1A C49A 117.1(8) . . ?
C27 C1B C49B 119.0(5) . . ?
C30 C1B C27 118.9(4) . . ?
C30 C1B C49B 121.7(5) . . ?
C27 N25 C28 118.9(4) . . ?
C27 N25 H25 120.5 . . ?
C28 N25 H25 120.5 . . ?
C21 N22 C26 120.2(4) . . ?
C21 N22 C23A 110.0(9) . . ?
C26 N22 C23A 129.7(9) . . ?
N22 C23A H23A 109.5 . . ?
N22 C23A H23B 109.5 . . ?
N22 C23A H23C 109.5 . . ?
H23A C23A H23B 109.5 . . ?
H23A C23A H23C 109.5 . . ?
H23B C23A H23C 109.5 . . ?

loop_
_geom_bond_atom_site_label_1
_geom_bond_atom_site_label_2
_geom_bond_distance
_geom_bond_site_symmetry_2
_geom_bond_publ_flag
N1 C4 1.415(5) . ?
N1 C7 1.415(5) . ?
N1 C13 1.414(5) . ?
N2 C19 1.379(6) . ?
N2 C26 1.374(6) . ?
N2 C49 1.475(7) . ?
N3 H3 0.8800 . ?
N3 C27 1.379(6) . ?
N3 C30 1.355(5) . ?
N4 C34 1.415(5) . ?
N4 C37 1.410(5) . ?
N4 C43 1.427(5) . ?
C1 H1 0.9500 . ?
C1 C3 1.366(8) . ?
C1 C5 1.405(9) . ?
C2 H2 0.9500 . ?
C2 C3 1.372(6) . ?
C2 C4 1.400(6) . ?
C3 H3A 0.9500 . ?
C4 C6 1.388(6) . ?
C5 H5 0.9500 . ?
C5 C6 1.371(8) . ?
C6 H6 0.9500 . ?
C7 C8 1.384(6) . ?
C7 C12 1.401(6) . ?
C8 H8 0.9500 . ?
C8 C9 1.373(6) . ?
C9 H9 0.9500 . ?
C9 C10 1.369(7) . ?
C10 H10 0.9500 . ?
C10 C11 1.391(8) . ?
C11 H11 0.9500 . ?
C11 C12 1.373(6) . ?
C12 H12 0.9500 . ?
C13 C14 1.386(6) . ?
C13 C18 1.387(6) . ?
C14 H14 0.9500 . ?
C14 C15 1.389(6) . ?
C15 H15 0.9500 . ?
C15 C16 1.385(6) . ?
C16 C17 1.391(6) . ?
C16 C20 1.495(5) . ?
C17 H17 0.9500 . ?
C17 C18 1.386(6) . ?
C18 H18 0.9500 . ?
C19 H19 0.9500 . ?
C19 C20 1.376(7) . ?
C19 C1A 1.379(6) . ?
C20 C21 1.364(7) . ?
C21 H21 0.9500 . ?
C21 C22 1.375(6) . ?
C21 N22 1.375(6) . ?
C22 C23 1.474(7) . ?
C22 C26 1.390(6) . ?
C23 H23 0.9500 . ?
C23 C24 1.339(12) . ?
C24 H24 0.9500 . ?
C24 C25 1.482(6) . ?
C25 C27 1.365(6) . ?
C25 C28 1.388(5) . ?
C26 C27 1.461(5) . ?
C26 C1A 1.374(6) . ?
C26 N22 1.390(6) . ?
C27 C1B 1.379(6) . ?
C27 N25 1.365(6) . ?
C28 H28 0.9500 . ?
C28 C29 1.387(6) . ?
C28 N25 1.388(5) . ?
C29 C30 1.392(6) . ?
C29 C31 1.492(5) . ?
C30 H30 0.9500 . ?
C30 C1B 1.355(5) . ?
C31 C32 1.384(6) . ?
C31 C36 1.378(6) . ?
C32 H32 0.9500 . ?
C32 C33 1.397(5) . ?
C33 H33 0.9500 . ?
C33 C34 1.381(6) . ?
C34 C35 1.394(6) . ?
C35 H35 0.9500 . ?
C35 C36 1.389(5) . ?
C36 H36 0.9500 . ?
C37 C38 1.378(5) . ?
C37 C42 1.393(6) . ?
C38 H38 0.9500 . ?
C38 C39 1.388(6) . ?
C39 H39 0.9500 . ?
C39 C40 1.376(6) . ?
C40 H40 0.9500 . ?
C40 C41 1.389(6) . ?
C41 H41 0.9500 . ?
C41 C42 1.376(6) . ?
C42 H42 0.9500 . ?
C43 C44 1.380(6) . ?
C43 C48 1.391(6) . ?
C44 H44 0.9500 . ?
C44 C45 1.387(6) . ?
C45 H45 0.9500 . ?
C45 C46 1.363(7) . ?
C46 H46 0.9500 . ?
C46 C47 1.391(9) . ?
C47 H47 0.9500 . ?
C47 C48 1.365(8) . ?
C48 H48 0.9500 . ?
C49 H49A 0.9800 . ?
C49 H49B 0.9800 . ?
C49 H49C 0.9800 . ?
C49B H49D 0.9500 . ?
C49B C49A 1.321(14) . ?
C49B C1B 1.492(7) . ?
C49A H49E 0.9500 . ?
C49A C1A 1.466(8) . ?
N25 H25 0.8800 . ?
N22 C23A 1.473(8) . ?
C23A H23A 0.9800 . ?
C23A H23B 0.9800 . ?
C23A H23C 0.9800 . ?

loop_
_geom_torsion_atom_site_label_1
_geom_torsion_atom_site_label_2
_geom_torsion_atom_site_label_3
_geom_torsion_atom_site_label_4
_geom_torsion
_geom_torsion_site_symmetry_1
_geom_torsion_site_symmetry_2
_geom_torsion_site_symmetry_3
_geom_torsion_site_symmetry_4
_geom_torsion_publ_flag
N1 C4 C6 C5 -179.2(4) . . . . ?
N1 C7 C8 C9 -176.4(4) . . . . ?
N1 C7 C12 C11 175.3(4) . . . . ?
N1 C13 C14 C15 177.2(4) . . . . ?
N1 C13 C18 C17 -179.4(4) . . . . ?
N2 C19 C20 C16 -179.4(4) . . . . ?
N2 C19 C20 C21 0.1(7) . . . . ?
N2 C26 C27 N3 -3.9(5) . . . . ?
N2 C26 C27 C25 178.9(3) . . . . ?
N4 C34 C35 C36 179.0(4) . . . . ?
N4 C37 C38 C39 176.7(4) . . . . ?
N4 C37 C42 C41 -177.3(4) . . . . ?
N4 C43 C44 C45 177.8(4) . . . . ?
N4 C43 C48 C47 -178.5(5) . . . . ?
C1 C5 C6 C4 0.4(7) . . . . ?
C2 C4 C6 C5 -0.3(6) . . . . ?
C3 C1 C5 C6 -0.1(8) . . . . ?
C3 C2 C4 N1 178.9(4) . . . . ?
C3 C2 C4 C6 0.0(6) . . . . ?
C4 N1 C7 C8 134.7(4) . . . . ?
C4 N1 C7 C12 -43.4(6) . . . . ?
C4 N1 C13 C14 -24.1(6) . . . . ?
C4 N1 C13 C18 156.5(4) . . . . ?
C4 C2 C3 C1 0.3(7) . . . . ?
C5 C1 C3 C2 -0.3(8) . . . . ?
C7 N1 C4 C2 -41.6(5) . . . . ?
C7 N1 C4 C6 137.2(4) . . . . ?
C7 N1 C13 C14 154.9(4) . . . . ?
C7 N1 C13 C18 -24.5(6) . . . . ?
C7 C8 C9 C10 0.7(8) . . . . ?
C8 C7 C12 C11 -2.9(6) . . . . ?
C8 C9 C10 C11 -2.1(8) . . . . ?
C9 C10 C11 C12 0.9(7) . . . . ?
C10 C11 C12 C7 1.5(7) . . . . ?
C12 C7 C8 C9 1.8(7) . . . . ?
C13 N1 C4 C2 137.4(4) . . . . ?
C13 N1 C4 C6 -43.7(6) . . . . ?
C13 N1 C7 C8 -44.4(6) . . . . ?
C13 N1 C7 C12 137.5(4) . . . . ?
C13 C14 C15 C16 3.1(7) . . . . ?
C14 C13 C18 C17 1.2(7) . . . . ?
C14 C15 C16 C17 -0.5(7) . . . . ?
C14 C15 C16 C20 -178.6(4) . . . . ?
C15 C16 C17 C18 -1.7(7) . . . . ?
C15 C16 C20 C19 -143.4(5) . . . . ?
C15 C16 C20 C21 37.0(7) . . . . ?
C16 C17 C18 C13 1.4(8) . . . . ?
C16 C20 C21 C22 179.8(4) . . . . ?
C16 C20 C21 N22 179.8(4) . . . . ?
C17 C16 C20 C19 38.6(7) . . . . ?
C17 C16 C20 C21 -141.0(5) . . . . ?
C18 C13 C14 C15 -3.4(7) . . . . ?
C19 N2 C26 C22 1.9(5) . . . . ?
C19 N2 C26 C27 -178.8(4) . . . . ?
C19 C20 C21 C22 0.2(7) . . . . ?
C19 C20 C21 N22 0.2(7) . . . . ?
C20 C16 C17 C18 176.4(5) . . . . ?
C20 C19 C1A C26 -1.2(6) . . . . ?
C20 C19 C1A C49A 178.7(3) . . . . ?
C20 C21 C22 C23 179.7(3) . . . . ?
C20 C21 C22 C26 0.5(6) . . . . ?
C20 C21 N22 C26 0.5(6) . . . . ?
C20 C21 N22 C23A 177.5(5) . . . . ?
C21 C22 C23 C24 -178.7(4) . . . . ?
C21 C22 C26 N2 -1.6(5) . . . . ?
C21 C22 C26 C27 179.1(4) . . . . ?
C22 C23 C24 C25 0.9(2) . . . . ?
C22 C26 C27 N3 175.5(3) . . . . ?
C22 C26 C27 C25 -1.8(5) . . . . ?
C23 C22 C26 N2 179.2(3) . . . . ?
C23 C22 C26 C27 -0.2(4) . . . . ?
C23 C24 C25 C27 -2.9(4) . . . . ?
C23 C24 C25 C28 175.6(4) . . . . ?
C24 C25 C27 N3 -173.8(4) . . . . ?
C24 C25 C27 C26 3.4(5) . . . . ?
C24 C25 C28 C29 177.0(4) . . . . ?
C25 C28 C29 C30 -1.7(7) . . . . ?
C25 C28 C29 C31 175.5(4) . . . . ?
C26 N2 C19 C20 -1.2(6) . . . . ?
C26 C22 C23 C24 0.52(19) . . . . ?
C26 C27 C1B C30 178.0(3) . . . . ?
C26 C27 C1B C49B 4.9(5) . . . . ?
C26 C27 N25 C28 -175.1(4) . . . . ?
C27 N3 C30 C29 -1.7(6) . . . . ?
C27 C25 C28 C29 -4.4(6) . . . . ?
C27 C26 C1A C19 -178.8(4) . . . . ?
C27 C26 C1A C49A 1.3(4) . . . . ?
C27 C26 N22 C21 179.1(4) . . . . ?
C27 C26 N22 C23A 2.7(6) . . . . ?
C28 C25 C27 N3 7.7(6) . . . . ?
C28 C25 C27 C26 -175.1(4) . . . . ?
C28 C29 C30 N3 4.8(6) . . . . ?
C28 C29 C30 C1B 4.8(6) . . . . ?
C28 C29 C31 C32 -158.3(4) . . . . ?
C28 C29 C31 C36 18.5(6) . . . . ?
C29 C28 N25 C27 -4.4(6) . . . . ?
C29 C30 C1B C27 -1.7(6) . . . . ?
C29 C30 C1B C49B 171.2(4) . . . . ?
C29 C31 C32 C33 177.4(4) . . . . ?
C29 C31 C36 C35 -177.2(4) . . . . ?
C30 N3 C27 C25 -4.8(6) . . . . ?
C30 N3 C27 C26 178.0(3) . . . . ?
C30 C29 C31 C32 18.7(6) . . . . ?
C30 C29 C31 C36 -164.4(4) . . . . ?
C31 C29 C30 N3 -172.4(4) . . . . ?
C31 C29 C30 C1B -172.4(4) . . . . ?
C31 C32 C33 C34 -1.1(7) . . . . ?
C32 C31 C36 C35 -0.3(6) . . . . ?
C32 C33 C34 N4 -178.8(4) . . . . ?
C32 C33 C34 C35 1.3(6) . . . . ?
C33 C34 C35 C36 -1.1(6) . . . . ?
C34 N4 C37 C38 134.5(4) . . . . ?
C34 N4 C37 C42 -47.4(6) . . . . ?
C34 N4 C43 C44 114.2(4) . . . . ?
C34 N4 C43 C48 -67.0(6) . . . . ?
C34 C35 C36 C31 0.6(7) . . . . ?
C36 C31 C32 C33 0.5(7) . . . . ?
C37 N4 C34 C33 -15.8(6) . . . . ?
C37 N4 C34 C35 164.1(4) . . . . ?
C37 N4 C43 C44 -67.5(5) . . . . ?
C37 N4 C43 C48 111.3(5) . . . . ?
C37 C38 C39 C40 0.1(6) . . . . ?
C38 C37 C42 C41 0.7(7) . . . . ?
C38 C39 C40 C41 1.8(7) . . . . ?
C39 C40 C41 C42 -2.4(8) . . . . ?
C40 C41 C42 C37 1.2(8) . . . . ?
C42 C37 C38 C39 -1.4(6) . . . . ?
C43 N4 C34 C33 162.3(4) . . . . ?
C43 N4 C34 C35 -17.8(6) . . . . ?
C43 N4 C37 C38 -43.7(5) . . . . ?
C43 N4 C37 C42 134.4(4) . . . . ?
C43 C44 C45 C46 1.2(6) . . . . ?
C44 C43 C48 C47 0.4(8) . . . . ?
C44 C45 C46 C47 -0.5(8) . . . . ?
C45 C46 C47 C48 -0.2(10) . . . . ?
C46 C47 C48 C43 0.3(10) . . . . ?
C48 C43 C44 C45 -1.1(6) . . . . ?
C49 N2 C19 C20 -176.3(5) . . . . ?
C49 N2 C26 C22 176.4(6) . . . . ?
C49 N2 C26 C27 -4.2(7) . . . . ?
C49B C49A C1A C19 -180.0(4) . . . . ?
C49B C49A C1A C26 0.0(2) . . . . ?
C49A C49B C1B C27 -3.7(4) . . . . ?
C49A C49B C1B C30 -176.6(3) . . . . ?
C1A C19 C20 C16 -179.4(4) . . . . ?
C1A C19 C20 C21 0.1(7) . . . . ?
C1A C26 C27 C1B -3.9(5) . . . . ?
C1A C26 C27 N25 178.9(3) . . . . ?
C1A C26 N22 C21 -1.6(5) . . . . ?
C1A C26 N22 C23A -177.9(5) . . . . ?
C1B C27 N25 C28 7.7(6) . . . . ?
C1B C49B C49A C1A 1.2(2) . . . . ?
N25 C27 C1B C30 -4.8(6) . . . . ?
N25 C27 C1B C49B -177.8(4) . . . . ?
N25 C28 C29 C30 -1.7(7) . . . . ?
N25 C28 C29 C31 175.5(4) . . . . ?
N22 C26 C27 C1B 175.5(3) . . . . ?
N22 C26 C27 N25 -1.8(5) . . . . ?
N22 C26 C1A C19 1.9(5) . . . . ?
N22 C26 C1A C49A -178.1(2) . . . . ?

loop_
_smtbx_masks_void_nr
_smtbx_masks_void_average_x
_smtbx_masks_void_average_y
_smtbx_masks_void_average_z
_smtbx_masks_void_volume
_smtbx_masks_void_count_electrons
_smtbx_masks_void_content
1 0.000 0.155 0.250 31.9 0.0 ?
2 0.000 -0.155 0.750 31.9 0.0 ?
3 0.500 0.000 -0.639 1115.4 393.1 '8 C4H8O2'
